data_7237985
loop_
_publ_author_name
'Mroweh, Nabil'
'Auban-Senzier, Pascale'
'Vanthuyne, Nicolas'
'Canadell, Enric'
'Avarvari, Narcis'

_publ_section_title
;
 Chiral EDT-TTF precursors with one stereogenic centre: substituent size
 modulation of the conducting properties in the (R-EDT-TTF)2PF6 (R = Me or
 Et) series
;
_journal_issue 40
_journal_name_full 'Journal of Materials Chemistry C'
_journal_page_first 12664
_journal_paper_doi 10.1039/C9TC04243A
_journal_volume 7
_journal_year 2019
_chemical_formula_sum 'C18 H16 F6 P S12'
_chemical_formula_weight 762.00
_space_group_crystal_system triclinic
_space_group_IT_number 2
_space_group_name_Hall '-P 1'
_space_group_name_H-M_alt 'P -1'
_atom_sites_solution_hydrogens geom
_audit_creation_method SHELXL-2016/4
_audit_update_record
;
2019-07-05 deposited with the CCDC.	2019-09-23 downloaded from the CCDC.
;
_cell_angle_alpha 93.076(7)
_cell_angle_beta 90.018(8)
_cell_angle_gamma 113.210(6)
_cell_formula_units_Z 1
_cell_length_a 6.7028(4)
_cell_length_b 8.3786(6)
_cell_length_c 13.3275(15)
_cell_measurement_reflns_used 2445
_cell_measurement_temperature 150.00(10)
_cell_measurement_theta_max 73.3110
_cell_measurement_theta_min 3.2810
_cell_volume 686.72(11)
_computing_cell_refinement 'CrysAlisPro 1.171.38.41r (Rigaku OD, 2015)'
_computing_data_collection 'CrysAlisPro 1.171.38.41r (Rigaku OD, 2015)'
_computing_data_reduction 'CrysAlisPro 1.171.38.41r (Rigaku OD, 2015)'
_computing_molecular_graphics 'DIAMOND 3.2k (Crystal Impact GbR, 2014)'
_computing_publication_material 'WinGX publication routines (Farrugia, 1999)'
_computing_structure_refinement 'SHELXL-97 (Sheldrick, 1997)'
_computing_structure_solution 'SHELXL-97 (Sheldrick, 1997)'
_diffrn_ambient_temperature 150.00(10)
_diffrn_detector_area_resol_mean 5.1990
_diffrn_measured_fraction_theta_full 0.999
_diffrn_measured_fraction_theta_max 0.976
_diffrn_measurement_device_type 'SuperNova, Single source at offset, AtlasS2'
_diffrn_measurement_method '\w scans'
_diffrn_radiation_monochromator mirror
_diffrn_radiation_source 'SuperNova(Cu) micro-focus sealed X-ray Source'
_diffrn_radiation_type CuK\a
_diffrn_radiation_wavelength 1.54184
_diffrn_reflns_av_unetI/netI 0.0295
_diffrn_reflns_Laue_measured_fraction_full 0.999
_diffrn_reflns_Laue_measured_fraction_max 0.976
_diffrn_reflns_limit_h_max 8
_diffrn_reflns_limit_h_min -8
_diffrn_reflns_limit_k_max 10
_diffrn_reflns_limit_k_min -10
_diffrn_reflns_limit_l_max 16
_diffrn_reflns_limit_l_min -16
_diffrn_reflns_number 4132
_diffrn_reflns_point_group_measured_fraction_full 0.999
_diffrn_reflns_point_group_measured_fraction_max 0.976
_diffrn_reflns_theta_full 67.684
_diffrn_reflns_theta_max 73.480
_diffrn_reflns_theta_min 3.322
_exptl_absorpt_coefficient_mu 9.922
_exptl_absorpt_correction_T_max 1.00000
_exptl_absorpt_correction_T_min 0.93369
_exptl_absorpt_correction_type multi-scan
_exptl_absorpt_process_details
;
CrysAlisPro 1.171.38.46 (Rigaku Oxford Diffraction, 2015)
Empirical absorption correction using spherical harmonics,
 implemented in SCALE3 ABSPACK scaling algorithm.
;
_exptl_crystal_colour black
_exptl_crystal_density_diffrn 1.843
_exptl_crystal_description plate
_exptl_crystal_F_000 385
_refine_diff_density_max 0.862
_refine_diff_density_min -0.767
_refine_diff_density_rms 0.102
_refine_ls_extinction_method none
_refine_ls_goodness_of_fit_ref 1.077
_refine_ls_hydrogen_treatment constr
_refine_ls_matrix_type full
_refine_ls_number_parameters 185
_refine_ls_number_reflns 4132
_refine_ls_number_restraints 0
_refine_ls_restrained_S_all 1.077
_refine_ls_R_factor_all 0.0589
_refine_ls_R_factor_gt 0.0507
_refine_ls_shift/su_max 0.000
_refine_ls_shift/su_mean 0.000
_refine_ls_structure_factor_coef Fsqd
_refine_ls_weighting_details 'w=1/[\s^2^(Fo^2^)+(0.0764P)^2^+0.8214P] where P=(Fo^2^+2Fc^2^)/3'
_refine_ls_weighting_scheme calc
_refine_ls_wR_factor_gt 0.1367
_refine_ls_wR_factor_ref 0.1417
_reflns_Friedel_coverage 0.000
_reflns_number_gt 3506
_reflns_number_total 4132
_reflns_threshold_expression 'I > 2\s(I)'
_cod_data_source_file c9tc04243a2.cif
_cod_data_source_block (rac-1)PF6
_cod_original_cell_volume 686.72(10)
_cod_database_code 7237985
_shelx_shelxl_version_number 2016/4
_shelx_space_group_comment
;
The symmetry employed for this shelxl refinement is uniquely defined
by the following loop, which should always be used as a source of
symmetry information in preference to the above space-group names.
They are only intended as comments.
;

loop_
_space_group_symop_operation_xyz
'x, y, z'
'-x, -y, -z'

loop_
_atom_site_label
_atom_site_type_symbol
_atom_site_fract_x
_atom_site_fract_y
_atom_site_fract_z
_atom_site_U_iso_or_equiv
_atom_site_adp_type
_atom_site_occupancy
_atom_site_site_symmetry_order
_atom_site_calc_flag
_atom_site_refinement_flags_posn
_atom_site_refinement_flags_adp
_atom_site_refinement_flags_occupancy
_atom_site_disorder_assembly
_atom_site_disorder_group
C1 C -0.2566(8) -0.7634(6) -0.0141(4) 0.0295(10) Uani 1 1 d . . . . .
C2 C -0.3582(9) -0.8576(7) -0.1002(4) 0.0330(11) Uani 1 1 d . . . . .
C3 C -0.1611(8) -0.5779(6) 0.1520(4) 0.0293(10) Uani 1 1 d . . . . .
C4 C -0.0023(9) -0.6380(6) 0.1413(4) 0.0318(10) Uani 1 1 d . . . . .
C5 C -0.6179(10) -0.9925(8) -0.2506(4) 0.0446(14) Uani 1 1 d . . . . .
H5 H -0.734225 -1.023511 -0.298349 0.053 Uiso 1 1 calc R U . . .
C6 C -0.4630(10) -1.0533(8) -0.2614(4) 0.0440(14) Uani 1 1 d . . . . .
H6 H -0.464333 -1.128942 -0.317364 0.053 Uiso 1 1 calc R U . . .
C7A C -0.0375(19) -0.4841(16) 0.3466(8) 0.0358(17) Uani 0.503(7) 1 d . . P A 1
H7A H -0.040259 -0.415368 0.409019 0.043 Uiso 0.503(7) 1 calc R U P A 1
H7B H -0.102597 -0.608787 0.360925 0.043 Uiso 0.503(7) 1 calc R U P A 1
C7B C 0.0653(19) -0.3914(15) 0.3203(8) 0.0358(17) Uani 0.497(7) 1 d . . P A 2
H7C H 0.181718 -0.305150 0.282475 0.043 Uiso 0.497(7) 1 calc R U P A 2
H7D H 0.056571 -0.333220 0.385773 0.043 Uiso 0.497(7) 1 calc R U P A 2
C8A C 0.2032(19) -0.4342(17) 0.3145(8) 0.0351(18) Uani 0.497(7) 1 d . . P A 1
H8A H 0.266315 -0.315799 0.287586 0.042 Uiso 0.497(7) 1 calc R U P A 1
C8B C 0.1325(19) -0.5281(16) 0.3398(8) 0.0351(18) Uani 0.503(7) 1 d . . P A 2
H8B H 0.015564 -0.625241 0.372274 0.042 Uiso 0.503(7) 1 calc R U P A 2
C9 C 0.3375(11) -0.4487(10) 0.4068(4) 0.0526(16) Uani 1 1 d . . . . .
H9A H 0.327242 -0.371921 0.462894 0.079 Uiso 0.497(7) 1 calc R U P A 1
H9B H 0.489800 -0.414230 0.388587 0.079 Uiso 0.497(7) 1 calc R U P A 1
H9C H 0.279571 -0.569133 0.426912 0.079 Uiso 0.497(7) 1 calc R U P A 1
H9D H 0.453579 -0.362700 0.370134 0.079 Uiso 0.503(7) 1 calc R U P A 2
H9E H 0.383389 -0.540746 0.425714 0.079 Uiso 0.503(7) 1 calc R U P A 2
H9F H 0.306601 -0.391967 0.467556 0.079 Uiso 0.503(7) 1 calc R U P A 2
F1 F 0.1279(9) -0.1185(6) 0.5221(4) 0.0807(15) Uani 1 1 d . . . . .
F2A F 0.177(2) 0.1678(16) 0.5566(11) 0.0776(19) Uani 0.398(6) 1 d . . P . .
F2B F 0.2310(13) 0.1392(10) 0.4776(7) 0.0776(19) Uani 0.602(6) 1 d . . P . .
F3A F 0.096(2) 0.0658(18) 0.3959(7) 0.074(2) Uani 0.398(6) 1 d . . P . .
F3B F -0.0293(16) -0.0781(12) 0.3872(5) 0.074(2) Uani 0.602(6) 1 d . . P . .
P1 P 0.000000 0.000000 0.500000 0.0374(5) Uani 1 2 d S . P . .
S1 S -0.3564(2) -0.63281(17) 0.05571(9) 0.0332(3) Uani 1 1 d . . . . .
S2 S -0.0165(2) -0.76934(17) 0.03288(9) 0.0313(3) Uani 1 1 d . . . . .
S3 S -0.5995(2) -0.85384(19) -0.14574(10) 0.0385(3) Uani 1 1 d . . . . .
S4 S -0.2591(2) -0.99003(18) -0.17017(10) 0.0373(3) Uani 1 1 d . . . . .
S5 S -0.1935(2) -0.44414(19) 0.25086(10) 0.0403(3) Uani 1 1 d . . . . .
S6 S 0.2170(2) -0.60451(18) 0.22190(9) 0.0363(3) Uani 1 1 d . . . . .

loop_
_atom_site_aniso_label
_atom_site_aniso_U_11
_atom_site_aniso_U_22
_atom_site_aniso_U_33
_atom_site_aniso_U_23
_atom_site_aniso_U_13
_atom_site_aniso_U_12
C1 0.034(3) 0.028(2) 0.029(2) 0.0020(19) -0.0048(19) 0.015(2)
C2 0.038(3) 0.030(2) 0.030(2) 0.003(2) -0.007(2) 0.013(2)
C3 0.029(2) 0.030(2) 0.028(2) 0.0021(19) -0.0007(18) 0.011(2)
C4 0.040(3) 0.030(2) 0.027(2) -0.0017(19) -0.0057(19) 0.016(2)
C5 0.045(3) 0.045(3) 0.035(3) 0.005(2) -0.011(2) 0.007(3)
C6 0.045(3) 0.041(3) 0.033(3) -0.007(2) -0.012(2) 0.004(3)
C7A 0.033(5) 0.039(5) 0.031(4) -0.008(3) -0.005(3) 0.012(4)
C7B 0.033(5) 0.039(5) 0.031(4) -0.008(3) -0.005(3) 0.012(4)
C8A 0.035(5) 0.043(5) 0.024(4) -0.001(4) 0.000(3) 0.013(4)
C8B 0.035(5) 0.043(5) 0.024(4) -0.001(4) 0.000(3) 0.013(4)
C9 0.049(4) 0.073(5) 0.035(3) -0.012(3) -0.015(3) 0.025(3)
F1 0.111(4) 0.084(3) 0.073(3) -0.031(2) -0.043(3) 0.071(3)
F2A 0.060(4) 0.059(4) 0.095(5) 0.001(4) -0.006(4) 0.003(3)
F2B 0.060(4) 0.059(4) 0.095(5) 0.001(4) -0.006(4) 0.003(3)
F3A 0.111(6) 0.092(5) 0.036(3) -0.014(4) -0.015(3) 0.060(5)
F3B 0.111(6) 0.092(5) 0.036(3) -0.014(4) -0.015(3) 0.060(5)
P1 0.0441(11) 0.0378(10) 0.0290(9) -0.0048(8) -0.0072(8) 0.0156(9)
S1 0.0345(7) 0.0404(7) 0.0309(6) -0.0017(5) -0.0049(5) 0.0220(5)
S2 0.0339(6) 0.0367(6) 0.0277(5) -0.0041(5) -0.0052(5) 0.0196(5)
S3 0.0329(7) 0.0441(7) 0.0379(6) 0.0059(6) -0.0075(5) 0.0142(6)
S4 0.0422(7) 0.0367(7) 0.0329(6) -0.0068(5) -0.0065(5) 0.0166(6)
S5 0.0446(8) 0.0462(8) 0.0380(7) -0.0105(6) -0.0072(6) 0.0279(6)
S6 0.0352(7) 0.0454(7) 0.0326(6) -0.0102(5) -0.0096(5) 0.0221(6)

loop_
_atom_type_symbol
_atom_type_description
_atom_type_scat_dispersion_real
_atom_type_scat_dispersion_imag
_atom_type_scat_source
C C 0.0181 0.0091 'International Tables Vol C Tables 4.2.6.8 and 6.1.1.4'
H H 0.0000 0.0000 'International Tables Vol C Tables 4.2.6.8 and 6.1.1.4'
F F 0.0727 0.0534 'International Tables Vol C Tables 4.2.6.8 and 6.1.1.4'
P P 0.2955 0.4335 'International Tables Vol C Tables 4.2.6.8 and 6.1.1.4'
S S 0.3331 0.5567 'International Tables Vol C Tables 4.2.6.8 and 6.1.1.4'

loop_
_geom_angle_atom_site_label_1
_geom_angle_atom_site_label_2
_geom_angle_atom_site_label_3
_geom_angle
_geom_angle_site_symmetry_1
_geom_angle_site_symmetry_3
C2 C1 S1 122.8(4) . .
C2 C1 S2 121.8(4) . .
S1 C1 S2 115.4(3) . .
C1 C2 S4 123.0(4) . .
C1 C2 S3 121.7(4) . .
S4 C2 S3 115.3(3) . .
C4 C3 S1 117.5(4) . .
C4 C3 S5 127.9(4) . .
S1 C3 S5 114.6(3) . .
C3 C4 S6 128.9(4) . .
C3 C4 S2 116.5(4) . .
S6 C4 S2 114.6(3) . .
C6 C5 S3 117.5(4) . .
C6 C5 H5 121.2 . .
S3 C5 H5 121.2 . .
C5 C6 S4 117.7(4) . .
C5 C6 H6 121.1 . .
S4 C6 H6 121.1 . .
C8Aa C7Aa S5 111.2(8) . .
C8Aa C7Aa H7A 109.4 . .
S5 C7Aa H7A 109.4 . .
C8Aa C7Aa H7B 109.4 . .
S5 C7Aa H7B 109.4 . .
H7Aa C7Aa H7B 108.0 . .
C8Bb C7Bb S5 119.0(8) . .
C8Bb C7Bb H7C 107.6 . .
S5 C7Bb H7C 107.6 . .
C8Bb C7Bb H7D 107.6 . .
S5 C7Bb H7D 107.6 . .
H7Cb C7Bb H7D 107.0 . .
C9 C8Aa C7A 108.4(8) . .
C9 C8Aa S6 103.2(7) . .
C7Aa C8Aa S6 109.4(8) . .
C9 C8Aa H8A 111.8 . .
C7Aa C8Aa H8A 111.8 . .
S6 C8Aa H8A 111.8 . .
C7Bb C8Bb C9 107.0(9) . .
C7Bb C8Bb S6 109.3(8) . .
C9 C8Bb S6 105.8(7) . .
C7Bb C8Bb H8B 111.5 . .
C9 C8Bb H8B 111.5 . .
S6 C8Bb H8B 111.5 . .
C8Aa C9 H9A 109.5 . .
C8Aa C9 H9B 109.5 . .
H9Aa C9 H9B 109.5 . .
C8Aa C9 H9C 109.5 . .
H9Aa C9 H9C 109.5 . .
H9Ba C9 H9C 109.5 . .
C8Bb C9 H9D 109.5 . .
C8Bb C9 H9E 109.5 . .
H9Db C9 H9E 109.5 . .
C8Bb C9 H9F 109.5 . .
H9Db C9 H9F 109.5 . .
H9Eb C9 H9F 109.5 . .
F2B F2A F3B 132.7(12) . 2_556
F2B F2A P1 67.6(7) . .
F3B F2A P1 66.6(6) 2_556 .
F2A F2B F3A 125.6(11) . .
F2A F2B P1 69.4(7) . .
F3A F2B P1 64.0(7) . .
F3B F3A F2B 125.2(11) . .
F3B F3A P1 69.3(8) . .
F2B F3A P1 64.3(6) . .
F3A F3B F2A 131.7(10) . 2_556
F3A F3B P1 67.2(6) . .
F2A F3B P1 66.7(7) 2_556 .
F3A P1 F3A 180.0(10) . 2_556
F3A P1 F2B 128.3(6) . 2_556
F3A P1 F2B 51.7(6) 2_556 2_556
F3A P1 F2B 51.7(6) . .
F3A P1 F2B 128.3(6) 2_556 .
F2B P1 F2B 180.0(4) 2_556 .
F3A P1 F1 80.3(5) . 2_556
F3A P1 F1 99.7(5) 2_556 2_556
F2B P1 F1 84.0(4) 2_556 2_556
F2B P1 F1 96.0(4) . 2_556
F3A P1 F1 99.7(5) . .
F3A P1 F1 80.3(5) 2_556 .
F2B P1 F1 96.0(4) 2_556 .
F2B P1 F1 84.0(4) . .
F1 P1 F1 180.0(3) 2_556 .
F3A P1 F3B 43.4(5) . .
F3A P1 F3B 136.6(5) 2_556 .
F2B P1 F3B 89.0(5) 2_556 .
F2B P1 F3B 91.0(5) . .
F1 P1 F3B 92.6(3) 2_556 .
F1 P1 F3B 87.4(3) . .
F3A P1 F3B 136.6(5) . 2_556
F3A P1 F3B 43.4(5) 2_556 2_556
F2B P1 F3B 91.0(5) 2_556 2_556
F2B P1 F3B 89.0(5) . 2_556
F1 P1 F3B 87.4(3) 2_556 2_556
F1 P1 F3B 92.6(3) . 2_556
F3B P1 F3B 180.0 . 2_556
F3A P1 F2A 89.1(7) . 2_556
F3A P1 F2A 90.9(7) 2_556 2_556
F2B P1 F2A 43.0(6) 2_556 2_556
F2B P1 F2A 137.0(6) . 2_556
F1 P1 F2A 93.4(5) 2_556 2_556
F1 P1 F2A 86.6(5) . 2_556
F3B P1 F2A 46.6(6) . 2_556
F3B P1 F2A 133.4(6) 2_556 2_556
F3A P1 F2A 90.9(7) . .
F3A P1 F2A 89.1(7) 2_556 .
F2B P1 F2A 137.0(6) 2_556 .
F2B P1 F2A 43.0(6) . .
F1 P1 F2A 86.6(5) 2_556 .
F1 P1 F2A 93.4(5) . .
F3B P1 F2A 133.4(6) . .
F3B P1 F2A 46.6(6) 2_556 .
F2A P1 F2A 180.0 2_556 .
C1 S1 C3 95.3(2) . .
C1 S2 C4 95.1(2) . .
C2 S3 C5 94.5(3) . .
C6 S4 C2 94.9(3) . .
C3 S5 C7A 99.9(4) . .
C3 S5 C7B 99.3(4) . .
C4 S6 C8B 102.0(4) . .
C4 S6 C8A 101.9(4) . .

loop_
_geom_bond_atom_site_label_1
_geom_bond_atom_site_label_2
_geom_bond_distance
_geom_bond_site_symmetry_2
C1 C2 1.372(7) .
C1 S1 1.726(5) .
C1 S2 1.746(5) .
C2 S4 1.736(5) .
C2 S3 1.740(5) .
C3 C4 1.349(7) .
C3 S1 1.742(5) .
C3 S5 1.753(5) .
C4 S6 1.742(5) .
C4 S2 1.748(5) .
C5 C6 1.329(9) .
C5 S3 1.741(6) .
C5 H5 0.9500 .
C6 S4 1.728(5) .
C6 H6 0.9500 .
C7Aa C8A 1.565(16) .
C7Aa S5 1.777(11) .
C7Aa H7A 0.9900 .
C7Aa H7B 0.9900 .
C7Bb C8B 1.421(17) .
C7Bb S5 1.847(11) .
C7Bb H7C 0.9900 .
C7Bb H7D 0.9900 .
C8Aa C9 1.562(12) .
C8Aa S6 1.866(11) .
C8Aa H8A 1.0000 .
C8Bb C9 1.531(12) .
C8Bb S6 1.838(10) .
C8Bb H8B 1.0000 .
C9 H9A 0.9800 .
C9 H9B 0.9800 .
C9 H9C 0.9800 .
C9 H9D 0.9800 .
C9 H9E 0.9800 .
C9 H9F 0.9800 .
F1 P1 1.584(4) .
F2A F2B 1.157(15) .
F2A F3B 1.257(15) 2_556
F2A P1 1.589(11) .
F2B F3A 1.367(13) .
F2B P1 1.569(8) .
F3A F3B 1.166(14) .
F3A P1 1.564(12) .
F3B F2A 1.257(15) 2_556
F3B P1 1.587(6) .
P1 F3A 1.564(12) 2_556
P1 F2B 1.569(8) 2_556
P1 F1 1.584(4) 2_556
P1 F3B 1.587(6) 2_556
P1 F2A 1.589(12) 2_556
